data_2214422
loop_
_publ_author_name
'Hao, Lu-Jiang'
'Yu, Tong-Li'

_publ_section_title
;
 Poly[[[aqua(2,2-bipyridine)iron(II)]-\m~3~-pyridine-3,4-dicarboxylato]
 monohydrate]
;
_journal_coeditor_code WM2122
_journal_issue 7
_journal_name_full 'Acta Crystallographica Section E'
_journal_page_first m1926
_journal_page_last m1926
_journal_paper_doi 10.1107/S160053680702867X
_journal_volume 63
_journal_year 2007
_chemical_formula_iupac '[Fe (C7 H3 N O4) (C10 H8 N2) (H2 O)], H2 O'
_chemical_formula_moiety 'C17 H13 Fe N3 O5, H2 O'
_chemical_formula_sum 'C17 H15 Fe N3 O6'
_chemical_formula_weight 413.17
_chemical_name_systematic
;
Poly[[[aqua(2,2-bipyridine)iron(II)]-\m~3~-pyridine-3,4-dicarboxylato]
monohydrate]
;
_space_group_IT_number 61
_symmetry_cell_setting orthorhombic
_symmetry_space_group_name_Hall '-P 2ac 2ab'
_symmetry_space_group_name_H-M 'P b c a'
_atom_sites_solution_hydrogens geom
_atom_sites_solution_primary direct
_atom_sites_solution_secondary difmap
_audit_creation_method SHELXL-97
_cell_angle_alpha 90.00
_cell_angle_beta 90.00
_cell_angle_gamma 90.00
_cell_formula_units_Z 8
_cell_length_a 15.7231(13)
_cell_length_b 12.630(2)
_cell_length_c 16.522(2)
_cell_measurement_reflns_used 2870
_cell_measurement_temperature 293(2)
_cell_measurement_theta_max 25.01
_cell_measurement_theta_min 2.41
_cell_volume 3281.0(7)
_computing_cell_refinement 'SAINT (Bruker, 1999)'
_computing_data_collection 'SMART (Bruker, 1998)'
_computing_data_reduction SAINT
_computing_molecular_graphics 'XP in SHELXTL (Bruker, 1999)'
_computing_publication_material SHELXTL
_computing_structure_refinement 'SHELXL97 (Sheldrick, 1997)'
_computing_structure_solution 'SHELXS97 (Sheldrick, 1997)'
_diffrn_ambient_temperature 293(2)
_diffrn_measured_fraction_theta_full 0.993
_diffrn_measured_fraction_theta_max 0.993
_diffrn_measurement_device_type 'Bruker APEXII CCD area-detector'
_diffrn_measurement_method '\f and \w'
_diffrn_radiation_monochromator graphite
_diffrn_radiation_source 'fine-focus sealed tube'
_diffrn_radiation_type MoK\a
_diffrn_radiation_wavelength 0.71073
_diffrn_reflns_av_R_equivalents 0.0710
_diffrn_reflns_av_sigmaI/netI 0.0362
_diffrn_reflns_limit_h_max 18
_diffrn_reflns_limit_h_min -18
_diffrn_reflns_limit_k_max 15
_diffrn_reflns_limit_k_min -15
_diffrn_reflns_limit_l_max 19
_diffrn_reflns_limit_l_min -19
_diffrn_reflns_number 24153
_diffrn_reflns_theta_full 25.01
_diffrn_reflns_theta_max 25.01
_diffrn_reflns_theta_min 2.41
_diffrn_standards_number 0
_exptl_absorpt_coefficient_mu 0.963
_exptl_absorpt_correction_T_max 0.9099
_exptl_absorpt_correction_T_min 0.9099
_exptl_absorpt_correction_type multi-scan
_exptl_absorpt_process_details '(SADABS; Bruker, 1999)'
_exptl_crystal_colour colourless
_exptl_crystal_density_diffrn 1.673
_exptl_crystal_density_method 'not measured'
_exptl_crystal_description cube
_exptl_crystal_F_000 1696
_exptl_crystal_size_max 0.10
_exptl_crystal_size_mid 0.10
_exptl_crystal_size_min 0.10
_refine_diff_density_max 0.461
_refine_diff_density_min -0.679
_refine_ls_extinction_method none
_refine_ls_goodness_of_fit_ref 1.001
_refine_ls_hydrogen_treatment mixed
_refine_ls_matrix_type full
_refine_ls_number_parameters 257
_refine_ls_number_reflns 2870
_refine_ls_number_restraints 6
_refine_ls_restrained_S_all 1.001
_refine_ls_R_factor_all 0.0469
_refine_ls_R_factor_gt 0.0369
_refine_ls_shift/su_max 0.001
_refine_ls_shift/su_mean 0.000
_refine_ls_structure_factor_coef Fsqd
_refine_ls_weighting_details 'w=1/[\s^2^(Fo^2^)+(0.073P)^2^+0.2586P] where P=(Fo^2^+2Fc^2^)/3'
_refine_ls_weighting_scheme calc
_refine_ls_wR_factor_gt 0.1033
_refine_ls_wR_factor_ref 0.1085
_reflns_number_gt 2330
_reflns_number_total 2870
_reflns_threshold_expression I>2\s(I)
_cod_data_source_file wm2122.cif
_cod_data_source_block I
_cod_original_cell_volume 3281.1(7)
_cod_database_code 2214422
_cod_database_fobs_code 2214422

loop_
_symmetry_equiv_pos_as_xyz
'x, y, z'
'-x+1/2, -y, z+1/2'
'x+1/2, -y+1/2, -z'
'-x, y+1/2, -z+1/2'
'-x, -y, -z'
'x-1/2, y, -z-1/2'
'-x-1/2, y-1/2, z'
'x, -y-1/2, z-1/2'

loop_
_atom_site_type_symbol
_atom_site_label
_atom_site_fract_x
_atom_site_fract_y
_atom_site_fract_z
_atom_site_U_iso_or_equiv
_atom_site_adp_type
_atom_site_calc_flag
_atom_site_refinement_flags
_atom_site_occupancy
Fe Fe1 0.43846(2) 0.18949(3) 0.93122(2) 0.02606(16) Uani d . 1
C C1 0.33340(16) -0.0122(2) 0.94563(16) 0.0223(6) Uani d . 1
C C2 0.29361(15) -0.10090(19) 0.99332(15) 0.0202(5) Uani d . 1
C C3 0.31859(16) -0.1280(2) 1.07044(15) 0.0227(6) Uani d . 1
C C4 0.38443(16) -0.0688(2) 1.11962(15) 0.0246(6) Uani d . 1
C C5 0.27582(17) -0.2132(2) 1.10595(17) 0.0299(6) Uani d . 1
H H5 0.2920 -0.2357 1.1573 0.036 Uiso calc R 1
C C6 0.20945(18) -0.2652(2) 1.06631(17) 0.0306(7) Uani d . 1
H H6 0.1829 -0.3217 1.0922 0.037 Uiso calc R 1
C C7 0.22564(16) -0.1578(2) 0.95950(16) 0.0237(6) Uani d . 1
H H7 0.2085 -0.1381 0.9078 0.028 Uiso calc R 1
C C8 0.47919(18) 0.4002(2) 0.82369(17) 0.0318(6) Uani d . 1
H H8 0.4357 0.3750 0.7907 0.038 Uiso calc R 1
C C9 0.52747(19) 0.4850(2) 0.79578(18) 0.0346(7) Uani d . 1
H H9 0.5158 0.5159 0.7459 0.042 Uiso calc R 1
C C10 0.5923(2) 0.5219(3) 0.84312(19) 0.0435(8) Uani d . 1
H H10 0.6261 0.5780 0.8260 0.052 Uiso calc R 1
C C11 0.6062(2) 0.4748(3) 0.91530(19) 0.0414(8) Uani d . 1
H H11 0.6506 0.4979 0.9481 0.050 Uiso calc R 1
C C12 0.55395(16) 0.3913(2) 0.94102(16) 0.0244(6) Uani d . 1
C C13 0.56429(15) 0.3397(2) 1.01905(16) 0.0234(6) Uani d . 1
C C14 0.61829(18) 0.3804(2) 1.07782(17) 0.0325(7) Uani d . 1
H H14 0.6500 0.4412 1.0680 0.039 Uiso calc R 1
C C15 0.6237(2) 0.3293(3) 1.14976(19) 0.0402(8) Uani d . 1
H H15 0.6588 0.3553 1.1905 0.048 Uiso calc R 1
C C16 0.5766(2) 0.2386(3) 1.16216(18) 0.0404(8) Uani d . 1
H H16 0.5805 0.2028 1.2112 0.049 Uiso calc R 1
C C17 0.52435(18) 0.2010(2) 1.10260(18) 0.0316(7) Uani d . 1
H H17 0.4929 0.1398 1.1117 0.038 Uiso calc R 1
N N1 0.18306(13) -0.23758(17) 0.99403(13) 0.0272(5) Uani d . 1
N N2 0.51787(13) 0.24994(17) 1.03256(13) 0.0240(5) Uani d . 1
N N3 0.49137(13) 0.35332(17) 0.89404(13) 0.0246(5) Uani d . 1
O O1 0.45895(11) -0.10617(16) 1.12228(12) 0.0349(5) Uani d . 1
O O2 0.35844(13) 0.00840(16) 1.15898(12) 0.0387(5) Uani d . 1
O O3 0.38972(11) 0.04329(13) 0.97871(11) 0.0269(4) Uani d . 1
O O4 0.30668(14) 0.00132(15) 0.87610(11) 0.0356(5) Uani d . 1
O O5 0.26467(14) 0.13856(16) 0.26104(13) 0.0363(5) Uani d D 1
O O6 0.36334(13) 0.18725(15) 0.81936(12) 0.0311(5) Uani d D 1
H H2W 0.3354 0.1325 0.8173 0.047 Uiso calc RD 1
H H4W 0.2378(19) 0.104(2) 0.2948(16) 0.055(11) Uiso d D 1
H H3W 0.2908(19) 0.097(2) 0.2303(16) 0.048(10) Uiso d D 1
H H1W 0.3316(19) 0.2383(15) 0.808(2) 0.053(11) Uiso d D 1

loop_
_atom_site_aniso_label
_atom_site_aniso_U_11
_atom_site_aniso_U_22
_atom_site_aniso_U_33
_atom_site_aniso_U_12
_atom_site_aniso_U_13
_atom_site_aniso_U_23
Fe1 0.0263(3) 0.0223(3) 0.0296(3) -0.00241(15) -0.00159(16) 0.00010(15)
C1 0.0208(13) 0.0166(13) 0.0296(15) 0.0019(10) 0.0021(11) -0.0009(11)
C2 0.0206(12) 0.0165(13) 0.0236(13) 0.0008(10) 0.0036(10) -0.0017(10)
C3 0.0200(13) 0.0213(14) 0.0268(14) 0.0055(10) 0.0052(11) -0.0015(10)
C4 0.0291(15) 0.0265(14) 0.0183(14) 0.0011(12) 0.0033(11) 0.0035(11)
C5 0.0327(15) 0.0307(15) 0.0263(15) 0.0007(12) -0.0020(12) 0.0066(12)
C6 0.0307(15) 0.0261(15) 0.0349(17) -0.0076(12) 0.0011(12) 0.0069(12)
C7 0.0276(14) 0.0230(13) 0.0205(13) -0.0002(11) 0.0004(11) 0.0006(11)
C8 0.0327(15) 0.0342(16) 0.0284(15) -0.0051(12) -0.0047(12) 0.0009(12)
C9 0.0442(17) 0.0329(16) 0.0269(16) -0.0037(13) 0.0011(13) 0.0070(12)
C10 0.0533(19) 0.0393(19) 0.0379(19) -0.0221(15) 0.0009(16) 0.0075(14)
C11 0.0441(18) 0.0443(19) 0.0359(18) -0.0251(15) -0.0066(14) 0.0037(14)
C12 0.0241(13) 0.0203(14) 0.0288(15) -0.0020(11) 0.0012(11) -0.0037(11)
C13 0.0208(13) 0.0241(14) 0.0251(14) 0.0009(11) 0.0012(11) -0.0027(11)
C14 0.0327(16) 0.0292(15) 0.0356(17) -0.0083(12) -0.0054(13) -0.0012(12)
C15 0.0382(17) 0.048(2) 0.0342(17) -0.0031(15) -0.0108(14) -0.0014(14)
C16 0.0422(18) 0.050(2) 0.0290(16) 0.0025(15) -0.0029(14) 0.0112(14)
C17 0.0298(15) 0.0318(16) 0.0333(16) -0.0024(12) 0.0021(13) 0.0077(12)
N1 0.0258(12) 0.0261(13) 0.0298(13) -0.0037(10) -0.0015(10) 0.0004(10)
N2 0.0230(11) 0.0234(12) 0.0255(12) -0.0004(9) 0.0011(9) -0.0001(9)
N3 0.0241(12) 0.0252(12) 0.0246(12) -0.0033(9) -0.0002(9) 0.0025(10)
O1 0.0242(10) 0.0425(12) 0.0380(12) 0.0104(9) -0.0030(9) -0.0105(9)
O2 0.0437(12) 0.0366(12) 0.0359(12) 0.0109(10) -0.0016(10) -0.0147(9)
O3 0.0289(10) 0.0221(10) 0.0298(10) -0.0060(8) -0.0018(8) 0.0018(8)
O4 0.0497(12) 0.0317(11) 0.0255(11) -0.0131(9) -0.0087(9) 0.0063(8)
O5 0.0472(13) 0.0332(12) 0.0285(11) 0.0011(10) 0.0065(10) 0.0000(10)
O6 0.0346(11) 0.0268(11) 0.0317(11) -0.0041(9) -0.0044(9) -0.0007(8)

loop_
_atom_type_symbol
_atom_type_description
_atom_type_scat_dispersion_real
_atom_type_scat_dispersion_imag
_atom_type_scat_source
C C 0.0033 0.0016 'International Tables Vol C Tables 4.2.6.8 and 6.1.1.4'
H H 0.0000 0.0000 'International Tables Vol C Tables 4.2.6.8 and 6.1.1.4'
N N 0.0061 0.0033 'International Tables Vol C Tables 4.2.6.8 and 6.1.1.4'
O O 0.0106 0.0060 'International Tables Vol C Tables 4.2.6.8 and 6.1.1.4'
Fe Fe 0.3463 0.8444 'International Tables Vol C Tables 4.2.6.8 and 6.1.1.4'

loop_
_geom_angle_atom_site_label_1
_geom_angle_atom_site_label_2
_geom_angle_atom_site_label_3
_geom_angle_site_symmetry_1
_geom_angle_site_symmetry_3
_geom_angle
O1 Fe1 O3 5_657 . 89.83(8)
O1 Fe1 O6 5_657 . 92.98(8)
O3 Fe1 O6 . . 96.01(7)
O1 Fe1 N2 5_657 . 93.28(8)
O3 Fe1 N2 . . 102.73(8)
O6 Fe1 N2 . . 160.24(8)
O1 Fe1 N3 5_657 . 93.42(8)
O3 Fe1 N3 . . 173.94(8)
O6 Fe1 N3 . . 88.94(7)
N2 Fe1 N3 . . 72.00(8)
O1 Fe1 N1 5_657 7_665 173.18(8)
O3 Fe1 N1 . 7_665 83.46(7)
O6 Fe1 N1 . 7_665 86.54(8)
N2 Fe1 N1 . 7_665 89.40(8)
N3 Fe1 N1 . 7_665 93.37(8)
O4 C1 O3 . . 124.6(2)
O4 C1 C2 . . 116.7(2)
O3 C1 C2 . . 118.8(2)
C3 C2 C7 . . 117.3(2)
C3 C2 C1 . . 123.4(2)
C7 C2 C1 . . 119.3(2)
C2 C3 C5 . . 116.3(2)
C2 C3 C4 . . 124.7(2)
C5 C3 C4 . . 118.9(2)
O2 C4 O1 . . 125.5(3)
O2 C4 C3 . . 116.4(2)
O1 C4 C3 . . 117.9(2)
C6 C5 C3 . . 121.7(3)
C6 C5 H5 . . 119.2
C3 C5 H5 . . 119.2
N1 C6 C5 . . 122.5(3)
N1 C6 H6 . . 118.7
C5 C6 H6 . . 118.7
N1 C7 C2 . . 126.7(2)
N1 C7 H7 . . 116.7
C2 C7 H7 . . 116.7
N3 C8 C9 . . 124.0(3)
N3 C8 H8 . . 118.0
C9 C8 H8 . . 118.0
C10 C9 C8 . . 118.7(3)
C10 C9 H9 . . 120.7
C8 C9 H9 . . 120.7
C11 C10 C9 . . 118.4(3)
C11 C10 H10 . . 120.8
C9 C10 H10 . . 120.8
C10 C11 C12 . . 120.2(3)
C10 C11 H11 . . 119.9
C12 C11 H11 . . 119.9
N3 C12 C11 . . 121.5(3)
N3 C12 C13 . . 115.8(2)
C11 C12 C13 . . 122.7(2)
N2 C13 C14 . . 121.3(2)
N2 C13 C12 . . 117.2(2)
C14 C13 C12 . . 121.5(3)
C15 C14 C13 . . 118.4(3)
C15 C14 H14 . . 120.8
C13 C14 H14 . . 120.8
C14 C15 C16 . . 119.5(3)
C14 C15 H15 . . 120.3
C16 C15 H15 . . 120.3
C17 C16 C15 . . 120.3(3)
C17 C16 H16 . . 119.9
C15 C16 H16 . . 119.9
N2 C17 C16 . . 121.1(3)
N2 C17 H17 . . 119.5
C16 C17 H17 . . 119.5
C6 N1 C7 . . 115.5(2)
C6 N1 Fe1 . 7_655 123.53(18)
C7 N1 Fe1 . 7_655 120.76(17)
C17 N2 C13 . . 119.5(2)
C17 N2 Fe1 . . 122.96(19)
C13 N2 Fe1 . . 117.49(17)
C8 N3 C12 . . 117.1(2)
C8 N3 Fe1 . . 125.69(18)
C12 N3 Fe1 . . 115.46(17)
C4 O1 Fe1 . 5_657 151.22(18)
C1 O3 Fe1 . . 124.97(17)
H4W O5 H3W . . 109(2)
Fe1 O6 H2W . . 109.5
Fe1 O6 H1W . . 120(2)
H2W O6 H1W . . 108.7

loop_
_geom_bond_atom_site_label_1
_geom_bond_atom_site_label_2
_geom_bond_site_symmetry_2
_geom_bond_distance
_geom_bond_publ_flag
Fe1 O1 5_657 2.1192(19) y
Fe1 O3 . 2.1478(18) y
Fe1 O6 . 2.194(2) y
Fe1 N2 . 2.224(2) y
Fe1 N3 . 2.313(2) y
Fe1 N1 7_665 2.361(2) y
C1 O4 . 1.235(3) ?
C1 O3 . 1.255(3) ?
C1 C2 . 1.505(4) ?
C2 C3 . 1.377(4) ?
C2 C7 . 1.404(4) ?
C3 C5 . 1.397(4) ?
C3 C4 . 1.514(4) ?
C4 O2 . 1.241(3) ?
C4 O1 . 1.264(3) ?
C5 C6 . 1.397(4) ?
C5 H5 . 0.9300 ?
C6 N1 . 1.312(3) ?
C6 H6 . 0.9300 ?
C7 N1 . 1.337(3) ?
C7 H7 . 0.9300 ?
C8 N3 . 1.318(4) ?
C8 C9 . 1.391(4) ?
C8 H8 . 0.9300 ?
C9 C10 . 1.367(4) ?
C9 H9 . 0.9300 ?
C10 C11 . 1.350(4) ?
C10 H10 . 0.9300 ?
C11 C12 . 1.404(4) ?
C11 H11 . 0.9300 ?
C12 N3 . 1.342(3) ?
C12 C13 . 1.454(4) ?
C13 N2 . 1.367(3) ?
C13 C14 . 1.388(4) ?
C14 C15 . 1.355(4) ?
C14 H14 . 0.9300 ?
C15 C16 . 1.380(5) ?
C15 H15 . 0.9300 ?
C16 C17 . 1.367(4) ?
C16 H16 . 0.9300 ?
C17 N2 . 1.316(4) ?
C17 H17 . 0.9300 ?
N1 Fe1 7_655 2.361(2) ?
O1 Fe1 5_657 2.1192(18) ?
O5 H4W . 0.824(17) ?
O5 H3W . 0.838(17) ?
O6 H2W . 0.8200 ?
O6 H1W . 0.837(17) ?

loop_
_geom_hbond_atom_site_label_D
_geom_hbond_atom_site_label_H
_geom_hbond_atom_site_label_A
_geom_hbond_site_symmetry_A
_geom_hbond_distance_DH
_geom_hbond_distance_HA
_geom_hbond_distance_DA
_geom_hbond_angle_DHA
O5 H4W O4 2_554 0.824(17) 2.02(2) 2.827(3) 168(3)
O5 H3W O2 1_554 0.838(17) 1.942(17) 2.779(3) 176(3)
O6 H1W O5 8_566 0.837(17) 2.031(18) 2.859(3) 170(4)
